data_2203388
loop_
_publ_author_name
'Lihua Liu'
'Qian-Feng Zhang'
'Wa-Hung Leung'

_publ_section_title
;
 Bis{tri-\m-chloro-bis[(\h^6^-<i>p</i>-cymene)ruthenium(II)]}
 di-\m-chloro-bis[dichloromercurate(II)]
;
_journal_issue 4
_journal_name_full 'Acta Crystallographica Section E'
_journal_page_first m506
_journal_page_last m508
_journal_paper_doi 10.1107/S1600536804007214
_journal_volume 60
_journal_year 2004
_chemical_formula_iupac '[Ru2 Cl3 (C10 H14)2]2 [Hg2 Cl6]'
_chemical_formula_moiety '2 C20 H28 Cl3 Ru2 +, Hg2 Cl6 2-'
_chemical_formula_sum 'C40 H56 Cl12 Hg2 Ru4'
_chemical_formula_weight 1767.71
_chemical_name_systematic ?
_space_group_IT_number 15
_symmetry_cell_setting monoclinic
_symmetry_space_group_name_Hall '-C 2yc'
_symmetry_space_group_name_H-M 'C 1 2/c 1'
_atom_sites_solution_hydrogens geom
_atom_sites_solution_primary direct
_atom_sites_solution_secondary difmap
_audit_creation_method SHELXL-97
_cell_angle_alpha 90.00
_cell_angle_beta 107.0550(10)
_cell_angle_gamma 90.00
_cell_formula_units_Z 4
_cell_length_a 20.0879(13)
_cell_length_b 11.1018(7)
_cell_length_c 23.7560(15)
_cell_measurement_reflns_used 6323
_cell_measurement_temperature 100(2)
_cell_measurement_theta_max 28.23
_cell_measurement_theta_min 2.34
_cell_volume 5064.9(6)
_computing_cell_refinement SMART
_computing_data_collection 'SMART (Bruker, 1998)'
_computing_data_reduction 'SAINT (Bruker, 1998)'
_computing_molecular_graphics SHELXTL
_computing_publication_material SHELXTL
_computing_structure_refinement SHELXTL
_computing_structure_solution 'SHELXTL (Sheldrick, 1997b)'
_diffrn_ambient_temperature 100(2)
_diffrn_measured_fraction_theta_full 0.950
_diffrn_measured_fraction_theta_max 0.950
_diffrn_measurement_device_type 'Bruker SMART CCD area-detector'
_diffrn_measurement_method '\f and \w'
_diffrn_radiation_monochromator graphite
_diffrn_radiation_source 'fine-focus sealed tube'
_diffrn_radiation_type MoK\a
_diffrn_radiation_wavelength 0.71073
_diffrn_reflns_av_R_equivalents 0.0296
_diffrn_reflns_av_sigmaI/netI 0.0406
_diffrn_reflns_limit_h_max 26
_diffrn_reflns_limit_h_min -25
_diffrn_reflns_limit_k_max 13
_diffrn_reflns_limit_k_min -14
_diffrn_reflns_limit_l_max 31
_diffrn_reflns_limit_l_min -18
_diffrn_reflns_number 15246
_diffrn_reflns_theta_full 28.29
_diffrn_reflns_theta_max 28.29
_diffrn_reflns_theta_min 1.79
_diffrn_standards_number 0
_exptl_absorpt_coefficient_mu 7.865
_exptl_absorpt_correction_T_max 0.533
_exptl_absorpt_correction_T_min 0.245
_exptl_absorpt_correction_type multi-scan
_exptl_absorpt_process_details '(SADABS; Sheldrick, 1997a)'
_exptl_crystal_colour orange
_exptl_crystal_density_diffrn 2.318
_exptl_crystal_density_method 'not measured'
_exptl_crystal_description Bar
_exptl_crystal_F_000 3344
_exptl_crystal_size_max 0.40
_exptl_crystal_size_mid 0.08
_exptl_crystal_size_min 0.08
_refine_diff_density_max 1.807
_refine_diff_density_min -1.061
_refine_ls_extinction_method none
_refine_ls_goodness_of_fit_ref 1.040
_refine_ls_hydrogen_treatment constr
_refine_ls_matrix_type full
_refine_ls_number_parameters 262
_refine_ls_number_reflns 5982
_refine_ls_number_restraints 0
_refine_ls_restrained_S_all 1.040
_refine_ls_R_factor_all 0.0386
_refine_ls_R_factor_gt 0.0332
_refine_ls_shift/su_max 0.001
_refine_ls_shift/su_mean 0.000
_refine_ls_structure_factor_coef Fsqd
_refine_ls_weighting_details 'calc w = 1/[\s^2^(Fo^2^)+(0.0484P)^2^+1.6219P] where P = (Fo^2^+2Fc^2^)/3'
_refine_ls_weighting_scheme calc
_refine_ls_wR_factor_gt 0.0807
_refine_ls_wR_factor_ref 0.0836
_reflns_number_gt 5361
_reflns_number_total 5982
_reflns_threshold_expression I>2\s(I)
_cod_data_source_file cf6331.cif
_cod_data_source_block I
_cod_depositor_comments
;
The following automatic conversions were performed:
'_symmetry_cell_setting' value 'Monoclinic' changed to 'monoclinic'
according to '/home/saulius/struct/CIF-dictionaries/cif_core.dic'
dictionary named 'cif_core.dic' version 2.4.1 from 2010-06-29.

Automatic conversion script
Id: cif_fix_enum 1527 2010-12-29 10:47:43Z saulius 

The following automatic conversions were performed:

'_symmetry_cell_setting' value 'Monoclinic' changed to 'monoclinic'
according to /home/saulius/struct/CIF-dictionaries/cif_core.dic
dictionary named 'cif_core.dic' version 2.4.1 from 2010-06-29.

Automatic conversion script
Id: cif_fix_values 1715 2011-07-08 13:25:40Z adriana 
;
_cod_original_sg_symbol_H-M 'C 2/c'
_cod_database_code 2203388
_cod_database_fobs_code 2203388

loop_
_symmetry_equiv_pos_as_xyz
'x, y, z'
'-x, y, -z+1/2'
'x+1/2, y+1/2, z'
'-x+1/2, y+1/2, -z+1/2'
'-x, -y, -z'
'x, -y, z-1/2'
'-x+1/2, -y+1/2, -z'
'x+1/2, -y+1/2, z-1/2'

loop_
_atom_site_label
_atom_site_fract_x
_atom_site_fract_y
_atom_site_fract_z
_atom_site_U_iso_or_equiv
_atom_site_adp_type
_atom_site_calc_flag
_atom_site_refinement_flags
_atom_site_occupancy
_atom_site_type_symbol
Hg1 0.464140(10) 0.477956(16) 0.312927(8) 0.02548(7) Uani d . 1 Hg
Ru1 0.321938(17) 0.41019(3) 0.452154(15) 0.01445(8) Uani d . 1 Ru
Ru2 0.181318(17) 0.43091(3) 0.339847(15) 0.01481(8) Uani d . 1 Ru
Cl1 0.29670(6) 0.51480(9) 0.35862(5) 0.0219(2) Uani d . 1 Cl
Cl2 0.25173(5) 0.25863(9) 0.38649(4) 0.0176(2) Uani d . 1 Cl
Cl3 0.20515(6) 0.48478(9) 0.44368(5) 0.0198(2) Uani d . 1 Cl
Cl4 0.46131(6) 0.66008(9) 0.36508(5) 0.0228(2) Uani d . 1 Cl
Cl5 0.45867(7) 0.26697(10) 0.32880(5) 0.0289(3) Uani d . 1 Cl
Cl6 0.40629(6) 0.51303(10) 0.20250(5) 0.0240(2) Uani d . 1 Cl
C1 0.4049(2) 0.2805(4) 0.49114(19) 0.0200(9) Uani d . 1 C
C2 0.3669(2) 0.3061(4) 0.53171(19) 0.0195(9) Uani d . 1 C
H2A 0.3477 0.2417 0.5482 0.023 Uiso calc R 1 H
C3 0.3575(2) 0.4254(4) 0.5478(2) 0.0215(9) Uani d . 1 C
H3A 0.3325 0.4397 0.5755 0.026 Uiso calc R 1 H
C4 0.3843(2) 0.5253(4) 0.5236(2) 0.0206(9) Uani d . 1 C
C5 0.4205(2) 0.4985(4) 0.4823(2) 0.0183(8) Uani d . 1 C
H5A 0.4382 0.5630 0.4646 0.022 Uiso calc R 1 H
C6 0.4312(2) 0.3793(4) 0.46645(19) 0.0205(9) Uani d . 1 C
H6A 0.4564 0.3650 0.4389 0.025 Uiso calc R 1 H
C7 0.4144(2) 0.1546(4) 0.4727(2) 0.0251(10) Uani d . 1 C
H7A 0.4571 0.1206 0.4993 0.038 Uiso calc R 1 H
H7B 0.4178 0.1551 0.4324 0.038 Uiso calc R 1 H
H7C 0.3744 0.1055 0.4742 0.038 Uiso calc R 1 H
C8 0.3758(3) 0.6539(4) 0.5414(2) 0.0287(11) Uani d . 1 C
H8A 0.4193 0.6733 0.5735 0.034 Uiso calc R 1 H
C9 0.3173(3) 0.6704(4) 0.5679(2) 0.0328(12) Uani d . 1 C
H9A 0.3216 0.6110 0.5993 0.049 Uiso calc R 1 H
H9B 0.2727 0.6591 0.5375 0.049 Uiso calc R 1 H
H9C 0.3193 0.7517 0.5843 0.049 Uiso calc R 1 H
C10 0.3733(3) 0.7437(5) 0.4916(3) 0.0383(13) Uani d . 1 C
H10A 0.4126 0.7288 0.4760 0.057 Uiso calc R 1 H
H10B 0.3761 0.8261 0.5070 0.057 Uiso calc R 1 H
H10C 0.3295 0.7336 0.4601 0.057 Uiso calc R 1 H
C14 0.1567(2) 0.4303(4) 0.24458(19) 0.0187(8) Uani d . 1 C
C13 0.1401(2) 0.5452(4) 0.2642(2) 0.0194(9) Uani d . 1 C
H13A 0.1586 0.6157 0.2518 0.023 Uiso calc R 1 H
C12 0.0975(2) 0.5568(4) 0.3012(2) 0.0215(9) Uani d . 1 C
H12A 0.0875 0.6346 0.3133 0.026 Uiso calc R 1 H
C11 0.0691(2) 0.4524(4) 0.3209(2) 0.0207(9) Uani d . 1 C
C16 0.0837(2) 0.3381(4) 0.3006(2) 0.0192(9) Uani d . 1 C
H16A 0.0640 0.2676 0.3118 0.023 Uiso calc R 1 H
C15 0.1278(2) 0.3280(4) 0.26340(19) 0.0197(9) Uani d . 1 C
H15A 0.1378 0.2505 0.2511 0.024 Uiso calc R 1 H
C17 0.0278(3) 0.4647(4) 0.3635(2) 0.0248(10) Uani d . 1 C
H17A -0.0216 0.4734 0.3419 0.037 Uiso calc R 1 H
H17B 0.0436 0.5359 0.3882 0.037 Uiso calc R 1 H
H17C 0.0344 0.3928 0.3885 0.037 Uiso calc R 1 H
C18 0.2087(2) 0.4258(4) 0.2096(2) 0.0217(9) Uani d . 1 C
H18A 0.2415 0.4951 0.2225 0.026 Uiso calc R 1 H
C19 0.2517(3) 0.3107(4) 0.2193(2) 0.0295(11) Uani d . 1 C
H19A 0.2759 0.3013 0.2613 0.044 Uiso calc R 1 H
H19D 0.2860 0.3151 0.1973 0.044 Uiso calc R 1 H
H19B 0.2210 0.2415 0.2055 0.044 Uiso calc R 1 H
C20 0.1696(3) 0.4441(6) 0.1444(2) 0.0377(13) Uani d . 1 C
H20D 0.1425 0.5188 0.1396 0.057 Uiso calc R 1 H
H20A 0.1381 0.3760 0.1303 0.057 Uiso calc R 1 H
H20B 0.2030 0.4493 0.1217 0.057 Uiso calc R 1 H

loop_
_atom_site_aniso_label
_atom_site_aniso_U_11
_atom_site_aniso_U_22
_atom_site_aniso_U_33
_atom_site_aniso_U_12
_atom_site_aniso_U_13
_atom_site_aniso_U_23
Hg1 0.03277(12) 0.01778(10) 0.02336(12) -0.00108(7) 0.00430(9) 0.00106(6)
Ru1 0.01507(17) 0.01389(15) 0.01445(17) -0.00107(12) 0.00441(14) 0.00038(12)
Ru2 0.01443(16) 0.01199(15) 0.01695(18) -0.00084(12) 0.00292(13) 0.00114(12)
Cl1 0.0182(5) 0.0242(5) 0.0209(5) -0.0053(4) 0.0020(4) 0.0071(4)
Cl2 0.0177(5) 0.0142(4) 0.0195(5) 0.0006(3) 0.0035(4) -0.0006(4)
Cl3 0.0185(5) 0.0190(5) 0.0218(6) 0.0011(4) 0.0057(4) -0.0030(4)
Cl4 0.0275(6) 0.0205(5) 0.0223(6) -0.0031(4) 0.0102(5) -0.0011(4)
Cl5 0.0437(7) 0.0174(5) 0.0264(6) -0.0020(5) 0.0116(5) -0.0004(4)
Cl6 0.0241(6) 0.0261(5) 0.0200(6) -0.0005(4) 0.0036(5) 0.0020(4)
C1 0.018(2) 0.024(2) 0.016(2) 0.0010(17) 0.0014(17) -0.0002(17)
C2 0.022(2) 0.019(2) 0.017(2) -0.0025(17) 0.0054(18) 0.0035(16)
C3 0.024(2) 0.023(2) 0.018(2) -0.0031(17) 0.0080(19) 0.0003(17)
C4 0.021(2) 0.023(2) 0.017(2) -0.0045(16) 0.0032(19) -0.0019(16)
C5 0.014(2) 0.022(2) 0.016(2) -0.0051(16) -0.0002(17) 0.0009(16)
C6 0.017(2) 0.029(2) 0.015(2) -0.0002(17) 0.0036(17) 0.0011(17)
C7 0.025(2) 0.024(2) 0.025(2) 0.0049(18) 0.005(2) -0.0002(18)
C8 0.038(3) 0.020(2) 0.029(3) -0.004(2) 0.012(2) -0.0059(19)
C9 0.046(3) 0.021(2) 0.034(3) 0.007(2) 0.015(3) 0.001(2)
C10 0.059(4) 0.022(2) 0.043(3) 0.000(2) 0.030(3) -0.001(2)
C14 0.017(2) 0.019(2) 0.018(2) -0.0004(16) 0.0013(17) 0.0030(16)
C13 0.015(2) 0.0172(19) 0.023(2) -0.0002(16) 0.0006(18) 0.0052(17)
C12 0.023(2) 0.017(2) 0.022(2) 0.0032(17) 0.0020(19) 0.0013(17)
C11 0.016(2) 0.022(2) 0.022(2) 0.0007(16) 0.0032(18) 0.0027(18)
C16 0.016(2) 0.0160(19) 0.023(2) -0.0038(16) 0.0029(18) 0.0027(16)
C15 0.021(2) 0.0167(19) 0.019(2) -0.0004(16) 0.0008(18) -0.0040(16)
C17 0.021(2) 0.022(2) 0.032(3) 0.0005(17) 0.009(2) 0.0027(19)
C18 0.021(2) 0.022(2) 0.022(2) 0.0001(17) 0.0061(19) 0.0028(17)
C19 0.036(3) 0.022(2) 0.034(3) 0.005(2) 0.016(2) 0.002(2)
C20 0.034(3) 0.054(3) 0.027(3) 0.009(3) 0.012(2) 0.010(3)

loop_
_atom_type_symbol
_atom_type_description
_atom_type_scat_dispersion_real
_atom_type_scat_dispersion_imag
_atom_type_scat_source
C C 0.0033 0.0016 'International Tables Vol C Tables 4.2.6.8 and 6.1.1.4'
H H 0.0000 0.0000 'International Tables Vol C Tables 4.2.6.8 and 6.1.1.4'
Cl Cl 0.1484 0.1585 'International Tables Vol C Tables 4.2.6.8 and 6.1.1.4'
Ru Ru -1.2594 0.8363 'International Tables Vol C Tables 4.2.6.8 and 6.1.1.4'
Hg Hg -2.3894 9.2266 'International Tables Vol C Tables 4.2.6.8 and 6.1.1.4'

loop_
_geom_angle_atom_site_label_1
_geom_angle_atom_site_label_2
_geom_angle_atom_site_label_3
_geom_angle_site_symmetry_3
_geom_angle
_geom_angle_publ_flag
Cl5 Hg1 Cl4 . 138.08(4) yes
Cl5 Hg1 Cl6 . 106.44(4) yes
Cl4 Hg1 Cl6 . 109.27(4) yes
Cl5 Hg1 Cl6 2_655 104.42(4) yes
Cl4 Hg1 Cl6 2_655 96.70(4) yes
Cl6 Hg1 Cl6 2_655 90.27(4) yes
C5 Ru1 C6 . 38.42(17) ?
C5 Ru1 C2 . 81.05(16) ?
C6 Ru1 C2 . 68.45(16) ?
C5 Ru1 C3 . 68.11(17) ?
C6 Ru1 C3 . 80.83(17) ?
C2 Ru1 C3 . 37.69(16) ?
C5 Ru1 C1 . 69.19(16) ?
C6 Ru1 C1 . 38.10(16) ?
C2 Ru1 C1 . 38.04(15) ?
C3 Ru1 C1 . 68.55(16) ?
C5 Ru1 C4 . 38.03(16) ?
C6 Ru1 C4 . 69.28(17) ?
C2 Ru1 C4 . 68.90(16) ?
C3 Ru1 C4 . 38.01(16) ?
C1 Ru1 C4 . 82.24(17) ?
C5 Ru1 Cl1 . 90.65(12) ?
C6 Ru1 Cl1 . 98.66(12) ?
C2 Ru1 Cl1 . 166.73(12) ?
C3 Ru1 Cl1 . 146.59(12) ?
C1 Ru1 Cl1 . 129.08(11) ?
C4 Ru1 Cl1 . 110.35(12) ?
C5 Ru1 Cl3 . 130.25(12) ?
C6 Ru1 Cl3 . 168.67(13) ?
C2 Ru1 Cl3 . 113.37(12) ?
C3 Ru1 Cl3 . 94.17(12) ?
C1 Ru1 Cl3 . 148.37(12) ?
C4 Ru1 Cl3 . 100.54(12) ?
Cl1 Ru1 Cl3 . 79.89(4) yes
C5 Ru1 Cl2 . 146.65(12) ?
C6 Ru1 Cl2 . 111.28(12) ?
C2 Ru1 Cl2 . 101.78(12) ?
C3 Ru1 Cl2 . 132.10(12) ?
C1 Ru1 Cl2 . 92.43(12) ?
C4 Ru1 Cl2 . 170.05(12) ?
Cl1 Ru1 Cl2 . 79.54(4) yes
Cl3 Ru1 Cl2 . 79.63(3) yes
C15 Ru2 C13 . 68.52(16) ?
C15 Ru2 C16 . 38.58(16) ?
C13 Ru2 C16 . 81.00(16) ?
C15 Ru2 C14 . 38.01(16) ?
C13 Ru2 C14 . 38.61(16) ?
C16 Ru2 C14 . 69.45(16) ?
C15 Ru2 C12 . 81.44(17) ?
C13 Ru2 C12 . 37.74(16) ?
C16 Ru2 C12 . 68.50(16) ?
C14 Ru2 C12 . 69.51(17) ?
C15 Ru2 C11 . 69.63(17) ?
C13 Ru2 C11 . 69.04(16) ?
C16 Ru2 C11 . 38.08(16) ?
C14 Ru2 C11 . 83.04(17) ?
C12 Ru2 C11 . 38.38(16) ?
C15 Ru2 Cl1 . 125.22(12) ?
C13 Ru2 Cl1 . 92.29(12) ?
C16 Ru2 Cl1 . 163.80(12) ?
C14 Ru2 Cl1 . 96.14(12) ?
C12 Ru2 Cl1 . 114.36(12) ?
C11 Ru2 Cl1 . 151.03(12) ?
C15 Ru2 Cl2 . 92.69(12) ?
C13 Ru2 Cl2 . 150.26(12) ?
C16 Ru2 Cl2 . 98.81(11) ?
C14 Ru2 Cl2 . 113.28(12) ?
C12 Ru2 Cl2 . 165.66(12) ?
C11 Ru2 Cl2 . 127.29(12) ?
Cl1 Ru2 Cl2 . 79.72(4) yes
C15 Ru2 Cl3 . 152.16(12) ?
C13 Ru2 Cl3 . 127.61(12) ?
C16 Ru2 Cl3 . 115.79(12) ?
C14 Ru2 Cl3 . 165.95(12) ?
C12 Ru2 Cl3 . 99.62(12) ?
C11 Ru2 Cl3 . 93.82(13) ?
Cl1 Ru2 Cl3 . 79.98(4) yes
Cl2 Ru2 Cl3 . 79.51(3) yes
Ru2 Cl1 Ru1 . 85.18(3) yes
Ru1 Cl2 Ru2 . 84.22(3) yes
Ru1 Cl3 Ru2 . 84.22(3) yes
Hg1 Cl6 Hg1 2_655 87.27(4) yes
C6 C1 C2 . 117.7(4) ?
C6 C1 C7 . 120.5(4) ?
C2 C1 C7 . 121.7(4) ?
C6 C1 Ru1 . 69.3(2) ?
C2 C1 Ru1 . 70.3(2) ?
C7 C1 Ru1 . 129.6(3) ?
C3 C2 C1 . 121.0(4) ?
C3 C2 Ru1 . 71.4(3) ?
C1 C2 Ru1 . 71.7(2) ?
C3 C2 H2A . 119.5 ?
C1 C2 H2A . 119.5 ?
Ru1 C2 H2A . 130.0 ?
C2 C3 C4 . 121.7(4) ?
C2 C3 Ru1 . 70.9(3) ?
C4 C3 Ru1 . 71.8(3) ?
C2 C3 H3A . 119.1 ?
C4 C3 H3A . 119.1 ?
Ru1 C3 H3A . 131.1 ?
C5 C4 C3 . 116.6(4) ?
C5 C4 C8 . 121.0(4) ?
C3 C4 C8 . 122.3(4) ?
C5 C4 Ru1 . 68.6(2) ?
C3 C4 Ru1 . 70.2(3) ?
C8 C4 Ru1 . 132.7(3) ?
C6 C5 C4 . 122.2(4) ?
C6 C5 Ru1 . 71.3(2) ?
C4 C5 Ru1 . 73.4(2) ?
C6 C5 H5A . 118.9 ?
C4 C5 H5A . 118.9 ?
Ru1 C5 H5A . 128.9 ?
C5 C6 C1 . 120.8(4) ?
C5 C6 Ru1 . 70.3(2) ?
C1 C6 Ru1 . 72.6(2) ?
C5 C6 H6A . 119.6 ?
C1 C6 H6A . 119.6 ?
Ru1 C6 H6A . 130.0 ?
C1 C7 H7A . 109.5 ?
C1 C7 H7B . 109.5 ?
H7A C7 H7B . 109.5 ?
C1 C7 H7C . 109.5 ?
H7A C7 H7C . 109.5 ?
H7B C7 H7C . 109.5 ?
C9 C8 C4 . 113.5(4) ?
C9 C8 C10 . 113.1(4) ?
C4 C8 C10 . 112.2(4) ?
C9 C8 H8A . 105.7 ?
C4 C8 H8A . 105.7 ?
C10 C8 H8A . 105.7 ?
C8 C9 H9A . 109.5 ?
C8 C9 H9B . 109.5 ?
H9A C9 H9B . 109.5 ?
C8 C9 H9C . 109.5 ?
H9A C9 H9C . 109.5 ?
H9B C9 H9C . 109.5 ?
C8 C10 H10A . 109.5 ?
C8 C10 H10B . 109.5 ?
H10A C10 H10B . 109.5 ?
C8 C10 H10C . 109.5 ?
H10A C10 H10C . 109.5 ?
H10B C10 H10C . 109.5 ?
C15 C14 C13 . 117.3(4) ?
C15 C14 C18 . 124.3(4) ?
C13 C14 C18 . 118.2(4) ?
C15 C14 Ru2 . 70.1(2) ?
C13 C14 Ru2 . 70.2(3) ?
C18 C14 Ru2 . 126.1(3) ?
C12 C13 C14 . 122.0(4) ?
C12 C13 Ru2 . 71.8(3) ?
C14 C13 Ru2 . 71.2(2) ?
C12 C13 H13A . 119.0 ?
C14 C13 H13A . 119.0 ?
Ru2 C13 H13A . 130.9 ?
C13 C12 C11 . 120.4(4) ?
C13 C12 Ru2 . 70.5(3) ?
C11 C12 Ru2 . 71.0(2) ?
C13 C12 H12A . 119.8 ?
C11 C12 H12A . 119.8 ?
Ru2 C12 H12A . 131.6 ?
C16 C11 C12 . 118.2(4) ?
C16 C11 C17 . 121.6(4) ?
C12 C11 C17 . 120.2(4) ?
C16 C11 Ru2 . 70.6(2) ?
C12 C11 Ru2 . 70.6(2) ?
C17 C11 Ru2 . 128.1(3) ?
C11 C16 C15 . 120.6(4) ?
C11 C16 Ru2 . 71.3(2) ?
C15 C16 Ru2 . 69.9(2) ?
C11 C16 H16A . 119.7 ?
C15 C16 H16A . 119.7 ?
Ru2 C16 H16A . 132.0 ?
C14 C15 C16 . 121.5(4) ?
C14 C15 Ru2 . 71.8(3) ?
C16 C15 Ru2 . 71.5(2) ?
C14 C15 H15A . 119.2 ?
C16 C15 H15A . 119.2 ?
Ru2 C15 H15A . 130.1 ?
C11 C17 H17A . 109.5 ?
C11 C17 H17B . 109.5 ?
H17A C17 H17B . 109.5 ?
C11 C17 H17C . 109.5 ?
H17A C17 H17C . 109.5 ?
H17B C17 H17C . 109.5 ?
C14 C18 C19 . 113.4(4) ?
C14 C18 C20 . 108.5(4) ?
C19 C18 C20 . 111.4(4) ?
C14 C18 H18A . 107.8 ?
C19 C18 H18A . 107.8 ?
C20 C18 H18A . 107.8 ?
C18 C19 H19A . 109.5 ?
C18 C19 H19D . 109.5 ?
H19A C19 H19D . 109.5 ?
C18 C19 H19B . 109.5 ?
H19A C19 H19B . 109.5 ?
H19D C19 H19B . 109.5 ?
C18 C20 H20D . 109.5 ?
C18 C20 H20A . 109.5 ?
H20D C20 H20A . 109.5 ?
C18 C20 H20B . 109.5 ?
H20D C20 H20B . 109.5 ?
H20A C20 H20B . 109.5 ?

loop_
_geom_bond_atom_site_label_1
_geom_bond_atom_site_label_2
_geom_bond_site_symmetry_2
_geom_bond_distance
_geom_bond_publ_flag
Hg1 Cl5 . 2.3801(11) yes
Hg1 Cl4 . 2.3807(11) yes
Hg1 Cl6 . 2.5681(12) yes
Hg1 Cl6 2_655 2.7605(12) yes
Ru1 C5 . 2.136(4) yes
Ru1 C6 . 2.148(4) yes
Ru1 C2 . 2.173(4) yes
Ru1 C3 . 2.179(5) yes
Ru1 C1 . 2.192(4) yes
Ru1 C4 . 2.200(4) yes
Ru1 Cl1 . 2.4253(11) yes
Ru1 Cl3 . 2.4399(11) yes
Ru1 Cl2 . 2.4420(10) yes
Ru2 C15 . 2.148(4) yes
Ru2 C13 . 2.156(4) yes
Ru2 C16 . 2.169(4) yes
Ru2 C14 . 2.170(4) yes
Ru2 C12 . 2.173(4) yes
Ru2 C11 . 2.179(4) yes
Ru2 Cl1 . 2.4151(11) yes
Ru2 Cl2 . 2.4428(10) yes
Ru2 Cl3 . 2.4451(12) yes
Cl6 Hg1 2_655 2.7605(12) ?
C1 C6 . 1.417(6) ?
C1 C2 . 1.423(6) ?
C1 C7 . 1.494(6) ?
C2 C3 . 1.406(6) ?
C2 H2A . 0.950 ?
C3 C4 . 1.426(6) ?
C3 H3A . 0.950 ?
C4 C5 . 1.414(6) ?
C4 C8 . 1.513(6) ?
C5 C6 . 1.410(6) ?
C5 H5A . 0.950 ?
C6 H6A . 0.950 ?
C7 H7A . 0.980 ?
C7 H7B . 0.980 ?
C7 H7C . 0.980 ?
C8 C9 . 1.499(7) ?
C8 C10 . 1.537(7) ?
C8 H8A . 1.000 ?
C9 H9A . 0.980 ?
C9 H9B . 0.980 ?
C9 H9C . 0.980 ?
C10 H10A . 0.980 ?
C10 H10B . 0.980 ?
C10 H10C . 0.980 ?
C14 C15 . 1.407(6) ?
C14 C13 . 1.431(6) ?
C14 C18 . 1.516(6) ?
C13 C12 . 1.400(6) ?
C13 H13A . 0.950 ?
C12 C11 . 1.430(6) ?
C12 H12A . 0.950 ?
C11 C16 . 1.418(6) ?
C11 C17 . 1.492(6) ?
C16 C15 . 1.426(6) ?
C16 H16A . 0.950 ?
C15 H15A . 0.950 ?
C17 H17A . 0.980 ?
C17 H17B . 0.980 ?
C17 H17C . 0.980 ?
C18 C19 . 1.522(6) ?
C18 C20 . 1.530(7) ?
C18 H18A . 1.000 ?
C19 H19A . 0.980 ?
C19 H19D . 0.980 ?
C19 H19B . 0.980 ?
C20 H20D . 0.980 ?
C20 H20A . 0.980 ?
C20 H20B . 0.980 ?
